data_4121620
loop_
_publ_author_name
'Bordoli, Robert J.'
'Goldup, Stephen M.'

_publ_section_title
;
 An efficient approach to mechanically planar chiral rotaxanes.
;
_journal_issue 13
_journal_name_full 'Journal of the American Chemical Society'
_journal_page_first 4817
_journal_page_last 4820
_journal_paper_doi 10.1021/ja412715m
_journal_volume 136
_journal_year 2014
_chemical_absolute_configuration rm
_chemical_formula_moiety 'C30 H43 N3 O7, C32 H34 N2'
_chemical_formula_sum 'C62 H77 N5 O9'
_chemical_formula_weight 1036.29
_space_group_crystal_system orthorhombic
_space_group_IT_number 19
_space_group_name_Hall 'P 2ac 2ab'
_space_group_name_H-M_alt 'P 21 21 21'
_symmetry_space_group_name_Hall 'P 2ac 2ab'
_symmetry_space_group_name_H-M 'P 21 21 21'
_atom_sites_solution_hydrogens geom
_atom_sites_solution_primary direct
_atom_sites_solution_secondary difmap
_cell_angle_alpha 90
_cell_angle_beta 90
_cell_angle_gamma 90
_cell_formula_units_Z 4
_cell_length_a 10.4088(7)
_cell_length_b 16.2050(11)
_cell_length_c 33.6784(19)
_cell_measurement_reflns_used 9916
_cell_measurement_temperature 100.(2)
_cell_measurement_theta_max 65.13
_cell_measurement_theta_min 2.62
_cell_volume 5680.7(6)
_computing_cell_refinement 'Bruker SAINT'
_computing_data_collection 'Bruker APEX2'
_computing_data_reduction 'Bruker SAINT'
_computing_molecular_graphics 'Bruker SHELXTL'
_computing_publication_material 'Bruker SHELXTL'
_computing_structure_refinement 'SHELXL-97 (Sheldrick, 2008)'
_computing_structure_solution 'SHELXS-97 (Sheldrick, 2008)'
_diffrn_ambient_temperature 100.(2)
_diffrn_detector_area_resol_mean 8.333
_diffrn_measured_fraction_theta_full 0.985
_diffrn_measured_fraction_theta_max 0.985
_diffrn_measurement_device_type 'Bruker APEX-II CCD'
_diffrn_measurement_method '\f and \w scans'
_diffrn_radiation_monochromator graphite
_diffrn_radiation_source 'sealed tube'
_diffrn_radiation_type CuK\a
_diffrn_radiation_wavelength 1.54178
_diffrn_reflns_av_R_equivalents 0.0536
_diffrn_reflns_av_sigmaI/netI 0.0486
_diffrn_reflns_limit_h_max 9
_diffrn_reflns_limit_h_min -12
_diffrn_reflns_limit_k_max 17
_diffrn_reflns_limit_k_min -18
_diffrn_reflns_limit_l_max 28
_diffrn_reflns_limit_l_min -39
_diffrn_reflns_number 47617
_diffrn_reflns_theta_full 66.36
_diffrn_reflns_theta_max 66.36
_diffrn_reflns_theta_min 2.62
_exptl_absorpt_coefficient_mu 0.650
_exptl_absorpt_correction_T_max 0.94
_exptl_absorpt_correction_T_min 0.90
_exptl_absorpt_correction_type multi-scan
_exptl_absorpt_process_details 'SADABS V2008/1 (Bruker AXS Inc.)'
_exptl_crystal_colour colourless
_exptl_crystal_density_diffrn 1.212
_exptl_crystal_density_method 'not measured'
_exptl_crystal_description block
_exptl_crystal_F_000 2224
_exptl_crystal_size_max 0.170
_exptl_crystal_size_mid 0.160
_exptl_crystal_size_min 0.100
_refine_diff_density_max 0.907
_refine_diff_density_min -0.459
_refine_ls_abs_structure_details 'Flack H D (1983), Acta Cryst. A39, 876-881'
_refine_ls_abs_structure_Flack 0.1(2)
_refine_ls_extinction_method none
_refine_ls_goodness_of_fit_ref 0.977
_refine_ls_hydrogen_treatment constr
_refine_ls_matrix_type full
_refine_ls_number_parameters 705
_refine_ls_number_reflns 9593
_refine_ls_number_restraints 26
_refine_ls_restrained_S_all 0.986
_refine_ls_R_factor_all 0.0737
_refine_ls_R_factor_gt 0.0555
_refine_ls_shift/su_max 0.002
_refine_ls_shift/su_mean 0.000
_refine_ls_structure_factor_coef Fsqd
_refine_ls_weighting_details 'calc w=1/[\s^2^(Fo^2^)+(0.0648P)^2^+5.0616P] where P=(Fo^2^+2Fc^2^)/3'
_refine_ls_weighting_scheme calc
_refine_ls_wR_factor_gt 0.1294
_refine_ls_wR_factor_ref 0.1407
_reflns_number_gt 7857
_reflns_number_total 9593
_reflns_threshold_expression >2sigma(I)
_cod_data_source_file ja412715m_si_002.cif
_cod_data_source_block I
_cod_database_code 4121620

loop_
_space_group_symop_operation_xyz
'x, y, z'
'x+1/2, -y+1/2, -z'
'-x, y+1/2, -z+1/2'
'-x+1/2, -y, z+1/2'

loop_
_atom_site_type_symbol
_atom_site_label
_atom_site_fract_x
_atom_site_fract_y
_atom_site_fract_z
_atom_site_U_iso_or_equiv
_atom_site_adp_type
_atom_site_calc_flag
_atom_site_refinement_flags
_atom_site_occupancy
_atom_site_disorder_assembly
_atom_site_disorder_group
C C1 0.1817(3) 0.6862(2) 0.88845(9) 0.0336(8) Uani d . 1.0 . .
C C2 0.0835(4) 0.6378(3) 0.90382(10) 0.0413(10) Uani d . 1.0 . .
H H2 0.0137 0.6631 0.9173 0.05 Uiso calc R 1.0 . .
C C3 0.0869(4) 0.5534(3) 0.89950(11) 0.0428(10) Uani d . 1.0 . .
H H3 0.0204 0.5202 0.9103 0.051 Uiso calc R 1.0 . .
C C4 0.1873(3) 0.5176(2) 0.87939(10) 0.0383(9) Uani d . 1.0 . .
H H4 0.1917 0.4594 0.876 0.046 Uiso calc R 1.0 . .
C C5 0.2832(3) 0.5694(2) 0.86406(9) 0.0313(8) Uani d . 1.0 . .
C C6 0.3936(3) 0.5348(2) 0.84114(9) 0.0300(8) Uani d . 1.0 . .
C C7 0.4371(3) 0.4544(2) 0.84599(10) 0.0354(8) Uani d . 1.0 . .
H H7 0.3967 0.4193 0.8648 0.043 Uiso calc R 1.0 . .
C C8 0.5380(4) 0.4253(2) 0.82380(11) 0.0391(9) Uani d . 1.0 . .
H H8 0.5667 0.3701 0.8276 0.047 Uiso calc R 1.0 . .
C C9 0.5990(3) 0.4748(2) 0.79593(10) 0.0333(8) Uani d . 1.0 . .
C C10 0.5573(3) 0.5550(2) 0.79082(10) 0.0330(8) Uani d . 1.0 . .
H H10 0.5983 0.5901 0.7721 0.04 Uiso calc R 1.0 . .
C C11 0.4550(3) 0.5839(2) 0.81325(9) 0.0307(8) Uani d . 1.0 . .
H H11 0.4261 0.6389 0.8094 0.037 Uiso calc R 1.0 . .
C C12 0.7835(3) 0.4906(2) 0.75356(10) 0.0383(9) Uani d . 1.0 . .
H H12A 0.7356 0.5352 0.74 0.046 Uiso calc R 1.0 . .
H H12B 0.829 0.458 0.733 0.046 Uiso calc R 1.0 . .
C C13 0.8809(3) 0.5284(2) 0.78143(9) 0.0296(8) Uani d . 1.0 . .
H H13A 0.8352 0.5545 0.804 0.036 Uiso calc R 1.0 . .
H H13B 0.9363 0.4842 0.7923 0.036 Uiso calc R 1.0 . .
C C14 0.9640(3) 0.5923(2) 0.76129(10) 0.0333(8) Uani d . 1.0 . .
H H14A 0.9085 0.6372 0.7511 0.04 Uiso calc R 1.0 . .
H H14B 1.0073 0.5665 0.7382 0.04 Uiso calc R 1.0 . .
C C15 1.0651(4) 0.6291(2) 0.78854(11) 0.0399(9) Uani d . 1.0 . .
H H15A 1.0205 0.6533 0.8117 0.048 Uiso calc R 1.0 . .
H H15B 1.1194 0.5835 0.7985 0.048 Uiso calc R 1.0 . .
C C16 1.1526(4) 0.6941(3) 0.77152(14) 0.0569(12) Uani d . 1.0 . .
H H16A 1.2144 0.7108 0.7923 0.068 Uiso calc R 1.0 . .
H H16B 1.2024 0.6691 0.7496 0.068 Uiso calc R 1.0 . .
C C17 1.0898(4) 0.7675(3) 0.75663(12) 0.0602(12) Uani d . 1.0 . .
H H17A 1.027 0.7514 0.7359 0.072 Uiso calc R 1.0 . .
H H17B 1.1548 0.8036 0.7441 0.072 Uiso calc R 1.0 . .
C C18 1.0192(4) 0.8165(3) 0.78967(14) 0.0583(12) Uani d . 1.0 . .
H H18A 0.9662 0.779 0.8061 0.07 Uiso calc R 1.0 . .
H H18B 1.0819 0.8448 0.8071 0.07 Uiso calc R 1.0 . .
C C19 0.8532(3) 0.9148(2) 0.79232(10) 0.0327(8) Uani d . 1.0 . .
C C20 0.7660(4) 0.9626(2) 0.77048(10) 0.0438(10) Uani d . 1.0 . .
H H20 0.7726 0.9654 0.7424 0.053 Uiso calc R 1.0 . .
C C21 0.6706(4) 1.0058(2) 0.79002(12) 0.0476(10) Uani d . 1.0 . .
H H21 0.6129 1.0387 0.7749 0.057 Uiso calc R 1.0 . .
C C22 0.6563(4) 1.0026(2) 0.83047(11) 0.0400(9) Uani d . 1.0 B .
C C23 0.7428(4) 0.9558(2) 0.85141(10) 0.0370(9) Uani d . 1.0 . .
H H23 0.735 0.9533 0.8795 0.044 Uiso calc R 1.0 . .
C C24 0.8412(3) 0.9121(2) 0.83323(10) 0.0328(8) Uani d . 1.0 . .
H H24 0.8998 0.8806 0.8487 0.039 Uiso calc R 1.0 . .
C C25 0.5503(5) 1.0497(2) 0.85229(16) 0.0681(14) Uani d DU 1.0 . .
H H25A 0.5913 1.0895 0.8707 0.082 Uiso calc R 1.0 A 1
H H25B 0.5011 1.0821 0.8325 0.082 Uiso calc R 1.0 A 1
C C26A 0.4573(5) 0.9982(4) 0.87561(13) 0.036(2) Uani d PDU 0.583(14) B 1
H H26A 0.5049 0.954 0.8896 0.043 Uiso calc PR 0.583(14) B 1
H H26B 0.4152 1.0332 0.8959 0.043 Uiso calc PR 0.583(14) B 1
C C26B 0.4235(10) 0.9385(8) 0.8790(2) 0.044(4) Uani d P 0.417(14) B 2
H H26C 0.4438 0.9809 0.8992 0.053 Uiso calc PR 0.417(14) B 2
H H26D 0.4919 0.8971 0.8745 0.053 Uiso calc PR 0.417(14) B 2
C C27 0.3564(4) 0.9599(3) 0.84971(12) 0.0870(17) Uani d DU 1.0 . .
H H27A 0.3974 0.9257 0.8289 0.104 Uiso calc R 1.0 B 1
H H27B 0.3052 1.0035 0.8366 0.104 Uiso calc R 1.0 B 1
C C28 0.2708(5) 0.9072(3) 0.87520(18) 0.093(2) Uani d DU 1.0 B .
C C29 0.1741(5) 0.9466(3) 0.89636(13) 0.0614(13) Uani d . 1.0 . .
H H29 0.1739 1.0051 0.8982 0.074 Uiso calc R 1.0 B .
C C30 0.0803(4) 0.9028(3) 0.91441(11) 0.0491(11) Uani d . 1.0 B .
H H30 0.0133 0.9306 0.9281 0.059 Uiso calc R 1.0 . .
C C31 0.0820(4) 0.8180(3) 0.91292(11) 0.0449(10) Uani d . 1.0 . .
H H31 0.0171 0.7869 0.9259 0.054 Uiso calc R 1.0 B .
C C32 0.1802(3) 0.7782(2) 0.89212(9) 0.0362(9) Uani d . 1.0 B .
C C33 0.6746(3) 0.7678(2) 0.74122(8) 0.0266(7) Uani d . 1.0 . .
H H33 0.7606 0.7836 0.7469 0.032 Uiso calc R 1.0 . .
C C34 0.6260(3) 0.7422(2) 0.70570(8) 0.0239(7) Uani d . 1.0 . .
C C35 0.6873(3) 0.73645(19) 0.66663(8) 0.0252(7) Uani d . 1.0 . .
C C36 0.8204(3) 0.7333(2) 0.66312(9) 0.0294(7) Uani d . 1.0 . .
H H36 0.8712 0.7325 0.6865 0.035 Uiso calc R 1.0 . .
C C37 0.8813(3) 0.7312(2) 0.62636(9) 0.0338(8) Uani d . 1.0 . .
C C38 0.8037(4) 0.7329(2) 0.59274(9) 0.0354(8) Uani d . 1.0 . .
H H38 0.8433 0.7322 0.5673 0.043 Uiso calc R 1.0 . .
C C39 0.6686(3) 0.7357(2) 0.59503(9) 0.0306(8) Uani d . 1.0 . .
C C40 0.6122(3) 0.73691(19) 0.63233(8) 0.0262(7) Uani d . 1.0 . .
H H40 0.5213 0.7381 0.6346 0.031 Uiso calc R 1.0 . .
C C41 0.5898(4) 0.7403(2) 0.55666(9) 0.0392(9) Uani d . 1.0 . .
C C42 0.4465(4) 0.7371(3) 0.56453(10) 0.0446(10) Uani d . 1.0 . .
H H42A 0.3999 0.7388 0.5392 0.067 Uiso calc R 1.0 . .
H H42B 0.4214 0.7845 0.5808 0.067 Uiso calc R 1.0 . .
H H42C 0.4254 0.6859 0.5786 0.067 Uiso calc R 1.0 . .
C C43 0.6256(5) 0.6684(3) 0.52943(11) 0.0565(12) Uani d . 1.0 . .
H H43A 0.6062 0.6161 0.5428 0.085 Uiso calc R 1.0 . .
H H43B 0.7176 0.6709 0.5233 0.085 Uiso calc R 1.0 . .
H H43C 0.5761 0.6721 0.5048 0.085 Uiso calc R 1.0 . .
C C44 0.6221(5) 0.8221(3) 0.53519(11) 0.0579(12) Uani d . 1.0 . .
H H44A 0.5731 0.8254 0.5104 0.087 Uiso calc R 1.0 . .
H H44B 0.7142 0.8238 0.5292 0.087 Uiso calc R 1.0 . .
H H44C 0.5994 0.8687 0.5523 0.087 Uiso calc R 1.0 . .
C C45 1.0289(3) 0.7293(2) 0.62410(10) 0.0399(9) Uani d . 1.0 . .
C C46 1.0826(4) 0.8077(3) 0.64253(12) 0.0536(11) Uani d . 1.0 . .
H H46A 1.1765 0.8071 0.6407 0.08 Uiso calc R 1.0 . .
H H46B 1.0567 0.8107 0.6705 0.08 Uiso calc R 1.0 . .
H H46C 1.049 0.8558 0.6283 0.08 Uiso calc R 1.0 . .
C C47 1.0793(4) 0.6536(3) 0.64702(12) 0.0532(11) Uani d . 1.0 . .
H H47A 1.1734 0.6534 0.6464 0.08 Uiso calc R 1.0 . .
H H47B 1.0467 0.6031 0.6346 0.08 Uiso calc R 1.0 . .
H H47C 1.0497 0.6563 0.6746 0.08 Uiso calc R 1.0 . .
C C48 1.0766(4) 0.7230(3) 0.58135(12) 0.0634(13) Uani d . 1.0 . .
H H48A 1.0397 0.768 0.5656 0.095 Uiso calc R 1.0 . .
H H48B 1.0502 0.6699 0.5701 0.095 Uiso calc R 1.0 . .
H H48C 1.1705 0.7271 0.5809 0.095 Uiso calc R 1.0 . .
C C49 0.5674(3) 0.7897(2) 0.80818(8) 0.0270(7) Uani d . 1.0 . .
H H49A 0.4789 0.7803 0.818 0.032 Uiso calc R 1.0 . .
H H49B 0.5861 0.8494 0.8105 0.032 Uiso calc R 1.0 . .
C C50 0.6599(3) 0.7423(2) 0.83369(9) 0.0257(7) Uani d . 1.0 . .
C C51 0.7089(3) 0.7111(2) 0.90100(8) 0.0255(7) Uani d . 1.0 . .
H H51 0.8013 0.7254 0.8966 0.031 Uiso calc R 1.0 . .
C C52 0.6842(3) 0.6183(2) 0.90096(9) 0.0258(7) Uani d . 1.0 . .
H H52 0.6776 0.5936 0.8738 0.031 Uiso calc R 1.0 . .
C C53 0.5641(3) 0.60827(19) 0.92588(9) 0.0259(7) Uani d . 1.0 . .
H H53 0.4862 0.6029 0.9087 0.031 Uiso calc R 1.0 . .
C C54 0.6612(3) 0.7347(2) 0.94230(8) 0.0256(7) Uani d . 1.0 . .
H H54 0.7312 0.7237 0.962 0.031 Uiso calc R 1.0 . .
C C55 0.6119(3) 0.8204(2) 0.94855(9) 0.0298(8) Uani d . 1.0 . .
H H55 0.5467 0.8343 0.9278 0.036 Uiso calc R 1.0 . .
C C56 0.5556(4) 0.8336(2) 0.98968(10) 0.0356(8) Uani d . 1.0 . .
H H56A 0.4619 0.8232 0.9899 0.043 Uiso calc R 1.0 . .
H H56B 0.5975 0.7974 1.0095 0.043 Uiso calc R 1.0 . .
C C57 0.7059(4) 0.9338(2) 0.98038(10) 0.0349(8) Uani d . 1.0 . .
C C58 0.8115(4) 0.9168(3) 1.00947(11) 0.0512(11) Uani d . 1.0 . .
H H58A 0.8054 0.9557 1.0317 0.077 Uiso calc R 1.0 . .
H H58B 0.8948 0.9234 0.9963 0.077 Uiso calc R 1.0 . .
H H58C 0.8034 0.8603 1.0195 0.077 Uiso calc R 1.0 . .
C C59 0.7064(4) 1.0217(2) 0.96546(11) 0.0465(10) Uani d . 1.0 . .
H H59A 0.638 1.0288 0.9458 0.07 Uiso calc R 1.0 . .
H H59B 0.7896 1.0339 0.9532 0.07 Uiso calc R 1.0 . .
H H59C 0.6918 1.0594 0.9877 0.07 Uiso calc R 1.0 . .
C C60 0.7207(3) 0.5219(2) 0.95108(9) 0.0273(7) Uani d . 1.0 . .
C C61 0.7636(3) 0.5371(2) 0.99284(9) 0.0347(8) Uani d . 1.0 . .
H H61A 0.7405 0.5934 1.0007 0.052 Uiso calc R 1.0 . .
H H61B 0.8569 0.5302 0.9946 0.052 Uiso calc R 1.0 . .
H H61C 0.7214 0.4976 1.0106 0.052 Uiso calc R 1.0 . .
C C62 0.7478(4) 0.4361(2) 0.93672(10) 0.0377(9) Uani d . 1.0 . .
H H62A 0.7004 0.3964 0.9531 0.057 Uiso calc R 1.0 . .
H H62B 0.8401 0.425 0.9388 0.057 Uiso calc R 1.0 . .
H H62C 0.7207 0.4309 0.909 0.057 Uiso calc R 1.0 . .
N N1 0.2805(3) 0.65156(18) 0.86856(7) 0.0317(7) Uani d . 1.0 . .
N N2 0.2722(4) 0.8214(2) 0.87446(13) 0.0726(13) Uani d . 1.0 . .
N N3 0.5744(2) 0.76588(17) 0.76666(7) 0.0265(6) Uani d . 1.0 . .
N N4 0.4669(2) 0.73922(17) 0.74800(7) 0.0296(6) Uani d . 1.0 . .
N N5 0.4979(2) 0.72524(17) 0.71095(7) 0.0288(6) Uani d . 1.0 . .
O O1 0.6944(2) 0.43815(15) 0.77415(8) 0.0433(7) Uani d . 1.0 . .
O O2 0.9420(3) 0.87389(16) 0.77033(8) 0.0470(7) Uani d . 1.0 . .
O O3 0.7542(2) 0.70697(13) 0.82263(6) 0.0276(5) Uani d . 1.0 . .
O O4 0.62374(19) 0.74943(13) 0.87214(5) 0.0257(5) Uani d . 1.0 . .
O O5 0.5561(2) 0.67993(14) 0.95024(6) 0.0299(5) Uani d . 1.0 . .
O O6 0.7167(2) 0.87821(14) 0.94703(6) 0.0331(5) Uani d . 1.0 . .
O O7 0.5832(2) 0.91829(15) 0.99722(6) 0.0348(6) Uani d . 1.0 . .
O O8 0.5848(2) 0.53618(14) 0.94780(6) 0.0306(5) Uani d . 1.0 . .
O O9 0.7807(2) 0.58141(14) 0.92533(6) 0.0301(5) Uani d . 1.0 . .

loop_
_atom_site_aniso_label
_atom_site_aniso_U_11
_atom_site_aniso_U_22
_atom_site_aniso_U_33
_atom_site_aniso_U_12
_atom_site_aniso_U_13
_atom_site_aniso_U_23
C1 0.0231(18) 0.058(3) 0.0198(15) 0.0000(17) -0.0024(14) -0.0028(15)
C2 0.028(2) 0.065(3) 0.0312(18) -0.0016(19) 0.0017(16) -0.0056(18)
C3 0.031(2) 0.061(3) 0.0359(19) -0.0072(19) 0.0041(17) 0.0041(18)
C4 0.033(2) 0.050(2) 0.0321(18) -0.0047(18) -0.0010(16) 0.0028(16)
C5 0.0275(19) 0.044(2) 0.0220(16) 0.0005(17) -0.0052(14) -0.0005(14)
C6 0.0250(17) 0.038(2) 0.0267(17) -0.0077(16) 0.0009(14) -0.0048(15)
C7 0.035(2) 0.034(2) 0.0376(18) -0.0089(17) 0.0029(16) 0.0040(15)
C8 0.042(2) 0.0269(19) 0.048(2) -0.0016(17) -0.0002(18) -0.0033(16)
C9 0.0282(19) 0.034(2) 0.0376(19) -0.0046(16) 0.0027(15) -0.0112(15)
C10 0.0302(19) 0.034(2) 0.0352(18) 0.0006(16) 0.0037(16) 0.0004(15)
C11 0.0300(18) 0.0336(19) 0.0287(16) 0.0018(16) -0.0014(15) -0.0006(14)
C12 0.032(2) 0.050(2) 0.0328(18) 0.0047(18) 0.0086(16) -0.0083(16)
C13 0.0284(18) 0.0312(19) 0.0292(17) 0.0058(15) 0.0021(14) 0.0010(14)
C14 0.0280(19) 0.038(2) 0.0341(18) 0.0092(16) 0.0042(15) 0.0075(15)
C15 0.038(2) 0.041(2) 0.0406(19) -0.0060(18) 0.0092(18) -0.0065(17)
C16 0.052(3) 0.051(3) 0.068(3) -0.013(2) 0.021(2) -0.011(2)
C17 0.043(2) 0.090(4) 0.047(2) -0.009(3) 0.0027(19) 0.006(2)
C18 0.051(3) 0.048(3) 0.076(3) -0.007(2) 0.025(2) 0.012(2)
C19 0.038(2) 0.0288(19) 0.0315(17) -0.0119(16) 0.0060(16) -0.0024(15)
C20 0.060(3) 0.047(2) 0.0242(17) -0.024(2) -0.0074(18) 0.0086(16)
C21 0.046(2) 0.041(2) 0.056(2) -0.005(2) -0.011(2) 0.021(2)
C22 0.048(2) 0.0196(18) 0.053(2) 0.0022(17) -0.0001(19) 0.0073(16)
C23 0.051(2) 0.029(2) 0.0305(17) -0.0050(18) 0.0024(17) -0.0058(15)
C24 0.036(2) 0.0290(19) 0.0332(18) -0.0035(16) -0.0033(15) 0.0011(15)
C25 0.071(3) 0.029(2) 0.104(4) 0.008(2) 0.026(3) 0.008(2)
C26A 0.047(4) 0.018(4) 0.042(4) 0.009(3) 0.005(3) -0.008(3)
C26B 0.049(6) 0.060(9) 0.023(4) 0.027(6) -0.011(4) -0.013(4)
C27 0.093(4) 0.115(4) 0.053(3) 0.054(3) -0.023(3) -0.022(3)
C28 0.089(4) 0.062(3) 0.129(5) -0.022(3) 0.074(4) -0.049(3)
C29 0.067(3) 0.057(3) 0.060(3) -0.004(2) 0.023(2) -0.024(2)
C30 0.039(2) 0.069(3) 0.039(2) 0.014(2) 0.0068(18) -0.013(2)
C31 0.035(2) 0.063(3) 0.038(2) 0.010(2) 0.0060(17) -0.0020(18)
C32 0.0279(19) 0.055(3) 0.0256(16) -0.0008(18) 0.0002(15) -0.0103(16)
C33 0.0225(17) 0.0329(18) 0.0244(15) -0.0019(15) 0.0020(13) 0.0038(14)
C34 0.0288(17) 0.0249(17) 0.0181(14) -0.0025(14) -0.0005(12) 0.0046(13)
C35 0.0341(18) 0.0202(16) 0.0212(14) -0.0008(15) 0.0051(13) 0.0015(13)
C36 0.0348(19) 0.0349(19) 0.0186(14) -0.0030(16) -0.0012(13) 0.0022(14)
C37 0.0348(19) 0.038(2) 0.0283(17) 0.0037(17) 0.0057(15) 0.0036(15)
C38 0.052(2) 0.037(2) 0.0177(15) 0.0062(18) 0.0092(15) 0.0026(14)
C39 0.046(2) 0.0233(18) 0.0222(15) 0.0058(16) 0.0028(15) -0.0001(13)
C40 0.0339(18) 0.0200(16) 0.0246(15) 0.0011(15) -0.0015(14) -0.0028(13)
C41 0.062(2) 0.038(2) 0.0179(15) 0.0137(19) -0.0060(16) -0.0053(15)
C42 0.059(3) 0.046(2) 0.0293(18) 0.011(2) -0.0144(18) -0.0039(16)
C43 0.073(3) 0.064(3) 0.032(2) 0.022(3) -0.013(2) -0.0155(19)
C44 0.084(3) 0.057(3) 0.032(2) 0.014(3) -0.006(2) 0.0128(19)
C45 0.037(2) 0.050(2) 0.0332(18) 0.0045(19) 0.0104(16) 0.0062(17)
C46 0.044(3) 0.070(3) 0.047(2) -0.011(2) 0.0108(19) 0.007(2)
C47 0.043(2) 0.066(3) 0.050(2) 0.013(2) 0.011(2) 0.012(2)
C48 0.051(3) 0.096(4) 0.043(2) 0.005(3) 0.020(2) 0.005(2)
C49 0.0268(17) 0.038(2) 0.0161(14) -0.0023(15) 0.0053(13) 0.0013(13)
C50 0.0287(18) 0.0239(18) 0.0244(15) -0.0082(15) 0.0040(14) 0.0000(14)
C51 0.0256(17) 0.0299(19) 0.0210(15) -0.0007(15) 0.0004(13) 0.0026(13)
C52 0.0243(17) 0.0304(19) 0.0229(15) 0.0013(15) 0.0015(13) 0.0047(13)
C53 0.0235(17) 0.0297(18) 0.0245(15) 0.0016(15) -0.0036(14) 0.0002(14)
C54 0.0258(17) 0.0292(18) 0.0219(15) -0.0034(15) -0.0020(13) 0.0031(13)
C55 0.0328(19) 0.0324(19) 0.0241(16) 0.0019(16) -0.0025(15) 0.0019(14)
C56 0.041(2) 0.033(2) 0.0331(17) 0.0065(17) 0.0039(16) 0.0032(15)
C57 0.039(2) 0.037(2) 0.0289(17) -0.0010(17) -0.0054(16) -0.0070(15)
C58 0.042(2) 0.075(3) 0.037(2) 0.009(2) -0.0092(18) -0.004(2)
C59 0.057(3) 0.035(2) 0.048(2) -0.008(2) -0.008(2) -0.0068(18)
C60 0.0270(18) 0.0248(18) 0.0300(17) 0.0001(15) 0.0057(14) 0.0070(13)
C61 0.036(2) 0.034(2) 0.0342(18) -0.0031(17) -0.0018(16) 0.0019(15)
C62 0.042(2) 0.033(2) 0.0380(19) 0.0037(17) 0.0044(17) -0.0014(15)
N1 0.0252(15) 0.047(2) 0.0230(13) 0.0021(14) -0.0041(12) -0.0008(12)
N2 0.055(2) 0.061(3) 0.102(3) -0.016(2) 0.045(2) -0.043(2)
N3 0.0274(14) 0.0310(15) 0.0210(12) 0.0007(13) 0.0030(11) 0.0029(11)
N4 0.0240(15) 0.0407(17) 0.0240(13) -0.0036(13) 0.0012(11) 0.0049(12)
N5 0.0281(15) 0.0375(16) 0.0209(13) -0.0055(13) 0.0006(11) 0.0033(12)
O1 0.0364(15) 0.0339(15) 0.0595(16) -0.0045(12) 0.0111(13) -0.0151(12)
O2 0.0499(17) 0.0383(15) 0.0527(15) -0.0091(13) 0.0198(14) -0.0072(12)
O3 0.0264(12) 0.0314(13) 0.0250(11) 0.0034(10) 0.0053(9) 0.0019(9)
O4 0.0267(11) 0.0330(13) 0.0175(10) 0.0040(10) 0.0007(9) 0.0020(9)
O5 0.0312(13) 0.0323(13) 0.0261(11) -0.0032(11) 0.0060(10) 0.0002(9)
O6 0.0429(14) 0.0300(13) 0.0265(11) -0.0047(11) 0.0041(11) 0.0000(10)
O7 0.0372(14) 0.0334(14) 0.0336(12) 0.0046(11) -0.0008(11) -0.0086(10)
O8 0.0210(12) 0.0329(13) 0.0378(12) -0.0010(10) 0.0022(10) 0.0081(10)
O9 0.0239(12) 0.0313(13) 0.0352(12) 0.0011(10) 0.0021(10) 0.0099(10)

loop_
_atom_type_symbol
_atom_type_description
_atom_type_scat_dispersion_real
_atom_type_scat_dispersion_imag
_atom_type_scat_source
C C 0.0181 0.0091 'International Tables Vol C Tables 4.2.6.8 and 6.1.1.4'
H H 0.0000 0.0000 'International Tables Vol C Tables 4.2.6.8 and 6.1.1.4'
N N 0.0311 0.0180 'International Tables Vol C Tables 4.2.6.8 and 6.1.1.4'
O O 0.0492 0.0322 'International Tables Vol C Tables 4.2.6.8 and 6.1.1.4'

loop_
_geom_angle_atom_site_label_1
_geom_angle_atom_site_label_2
_geom_angle_atom_site_label_3
_geom_angle
N1 C1 C2 120.7(4)
N1 C1 C32 117.6(3)
C2 C1 C32 121.6(3)
C3 C2 C1 120.2(4)
C3 C2 H2 119.9
C1 C2 H2 119.9
C4 C3 C2 119.5(4)
C4 C3 H3 120.3
C2 C3 H3 120.3
C3 C4 C5 118.0(4)
C3 C4 H4 121.0
C5 C4 H4 121.0
N1 C5 C4 122.6(3)
N1 C5 C6 116.6(3)
C4 C5 C6 120.8(3)
C11 C6 C7 117.8(3)
C11 C6 C5 119.3(3)
C7 C6 C5 122.9(3)
C8 C7 C6 120.5(3)
C8 C7 H7 119.7
C6 C7 H7 119.7
C7 C8 C9 121.2(3)
C7 C8 H8 119.4
C9 C8 H8 119.4
O1 C9 C10 124.7(3)
O1 C9 C8 116.2(3)
C10 C9 C8 119.0(3)
C9 C10 C11 119.4(3)
C9 C10 H10 120.3
C11 C10 H10 120.3
C10 C11 C6 122.0(3)
C10 C11 H11 119.0
C6 C11 H11 119.0
O1 C12 C13 111.9(3)
O1 C12 H12A 109.2
C13 C12 H12A 109.2
O1 C12 H12B 109.2
C13 C12 H12B 109.2
H12A C12 H12B 107.9
C14 C13 C12 112.5(3)
C14 C13 H13A 109.1
C12 C13 H13A 109.1
C14 C13 H13B 109.1
C12 C13 H13B 109.1
H13A C13 H13B 107.8
C13 C14 C15 113.3(3)
C13 C14 H14A 108.9
C15 C14 H14A 108.9
C13 C14 H14B 108.9
C15 C14 H14B 108.9
H14A C14 H14B 107.7
C16 C15 C14 117.6(3)
C16 C15 H15A 107.9
C14 C15 H15A 107.9
C16 C15 H15B 107.9
C14 C15 H15B 107.9
H15A C15 H15B 107.2
C17 C16 C15 115.7(4)
C17 C16 H16A 108.3
C15 C16 H16A 108.3
C17 C16 H16B 108.3
C15 C16 H16B 108.3
H16A C16 H16B 107.4
C16 C17 C18 112.7(4)
C16 C17 H17A 109.0
C18 C17 H17A 109.0
C16 C17 H17B 109.0
C18 C17 H17B 109.0
H17A C17 H17B 107.8
O2 C18 C17 106.3(4)
O2 C18 H18A 110.5
C17 C18 H18A 110.5
O2 C18 H18B 110.5
C17 C18 H18B 110.5
H18A C18 H18B 108.7
O2 C19 C24 126.0(3)
O2 C19 C20 115.1(3)
C24 C19 C20 118.8(3)
C21 C20 C19 119.7(3)
C21 C20 H20 120.2
C19 C20 H20 120.2
C22 C21 C20 122.2(4)
C22 C21 H21 118.9
C20 C21 H21 118.9
C21 C22 C23 117.4(4)
C21 C22 C25 122.5(4)
C23 C22 C25 120.1(4)
C22 C23 C24 122.7(3)
C22 C23 H23 118.7
C24 C23 H23 118.7
C19 C24 C23 119.3(3)
C19 C24 H24 120.4
C23 C24 H24 120.4
C26A C25 C22 116.1(4)
C26A C25 H25A 108.3
C22 C25 H25A 108.3
C26A C25 H25B 108.3
C22 C25 H25B 108.3
H25A C25 H25B 107.4
C27 C26A C25 112.2(4)
C27 C26A H26A 109.2
C25 C26A H26A 109.2
C27 C26A H26B 109.2
C25 C26A H26B 109.2
H26A C26A H26B 107.9
C27 C26B C28 59.7(5)
C27 C26B H26C 117.8
C28 C26B H26C 117.8
C27 C26B H26D 117.8
C28 C26B H26D 117.8
H26C C26B H26D 114.9
C26B C27 C26A 43.0(6)
C26B C27 C28 74.0(7)
C26A C27 C28 108.5(4)
C26B C27 H27A 99.3
C26A C27 H27A 110.0
C28 C27 H27A 110.0
C26B C27 H27B 147.9
C26A C27 H27B 110.0
C28 C27 H27B 110.0
H27A C27 H27B 108.4
C29 C28 N2 118.5(4)
C29 C28 C27 117.5(5)
N2 C28 C27 123.4(4)
C29 C28 C26B 120.7(5)
N2 C28 C26B 107.1(6)
C27 C28 C26B 46.3(4)
C30 C29 C28 120.9(4)
C30 C29 H29 119.6
C28 C29 H29 119.6
C29 C30 C31 119.9(4)
C29 C30 H30 120.0
C31 C30 H30 120.0
C30 C31 C32 119.3(4)
C30 C31 H31 120.4
C32 C31 H31 120.4
N2 C32 C31 120.6(4)
N2 C32 C1 118.8(3)
C31 C32 C1 120.6(3)
N3 C33 C34 105.2(3)
N3 C33 H33 127.4
C34 C33 H33 127.4
C33 C34 N5 108.0(3)
C33 C34 C35 130.2(3)
N5 C34 C35 121.8(3)
C36 C35 C40 119.2(3)
C36 C35 C34 120.8(3)
C40 C35 C34 119.9(3)
C37 C36 C35 122.0(3)
C37 C36 H36 119.0
C35 C36 H36 119.0
C36 C37 C38 117.4(3)
C36 C37 C45 120.0(3)
C38 C37 C45 122.6(3)
C37 C38 C39 122.4(3)
C37 C38 H38 118.8
C39 C38 H38 118.8
C40 C39 C38 118.2(3)
C40 C39 C41 122.4(3)
C38 C39 C41 119.3(3)
C39 C40 C35 120.8(3)
C39 C40 H40 119.6
C35 C40 H40 119.6
C42 C41 C43 108.6(3)
C42 C41 C39 112.2(3)
C43 C41 C39 109.7(3)
C42 C41 C44 109.0(3)
C43 C41 C44 108.6(3)
C39 C41 C44 108.7(3)
C41 C42 H42A 109.5
C41 C42 H42B 109.5
H42A C42 H42B 109.5
C41 C42 H42C 109.5
H42A C42 H42C 109.5
H42B C42 H42C 109.5
C41 C43 H43A 109.5
C41 C43 H43B 109.5
H43A C43 H43B 109.5
C41 C43 H43C 109.5
H43A C43 H43C 109.5
H43B C43 H43C 109.5
C41 C44 H44A 109.5
C41 C44 H44B 109.5
H44A C44 H44B 109.5
C41 C44 H44C 109.5
H44A C44 H44C 109.5
H44B C44 H44C 109.5
C46 C45 C48 108.8(3)
C46 C45 C37 109.2(3)
C48 C45 C37 111.9(3)
C46 C45 C47 109.6(3)
C48 C45 C47 108.0(3)
C37 C45 C47 109.3(3)
C45 C46 H46A 109.5
C45 C46 H46B 109.5
H46A C46 H46B 109.5
C45 C46 H46C 109.5
H46A C46 H46C 109.5
H46B C46 H46C 109.5
C45 C47 H47A 109.5
C45 C47 H47B 109.5
H47A C47 H47B 109.5
C45 C47 H47C 109.5
H47A C47 H47C 109.5
H47B C47 H47C 109.5
C45 C48 H48A 109.5
C45 C48 H48B 109.5
H48A C48 H48B 109.5
C45 C48 H48C 109.5
H48A C48 H48C 109.5
H48B C48 H48C 109.5
N3 C49 C50 112.5(3)
N3 C49 H49A 109.1
C50 C49 H49A 109.1
N3 C49 H49B 109.1
C50 C49 H49B 109.1
H49A C49 H49B 107.8
O3 C50 O4 124.5(3)
O3 C50 C49 126.4(3)
O4 C50 C49 109.0(3)
O4 C51 C54 107.7(2)
O4 C51 C52 108.5(2)
C54 C51 C52 101.1(2)
O4 C51 H51 112.9
C54 C51 H51 112.9
C52 C51 H51 112.9
O9 C52 C53 102.5(2)
O9 C52 C51 107.0(3)
C53 C52 C51 104.1(3)
O9 C52 H52 114.0
C53 C52 H52 114.0
C51 C52 H52 114.0
O8 C53 O5 112.7(2)
O8 C53 C52 104.7(2)
O5 C53 C52 106.3(3)
O8 C53 H53 110.9
O5 C53 H53 110.9
C52 C53 H53 110.9
O5 C54 C55 106.6(2)
O5 C54 C51 105.3(2)
C55 C54 C51 118.2(3)
O5 C54 H54 108.8
C55 C54 H54 108.8
C51 C54 H54 108.8
O6 C55 C54 109.8(3)
O6 C55 C56 103.5(3)
C54 C55 C56 113.0(3)
O6 C55 H55 110.1
C54 C55 H55 110.1
C56 C55 H55 110.1
O7 C56 C55 102.7(3)
O7 C56 H56A 111.2
C55 C56 H56A 111.2
O7 C56 H56B 111.2
C55 C56 H56B 111.2
H56A C56 H56B 109.1
O7 C57 O6 105.7(3)
O7 C57 C58 111.5(3)
O6 C57 C58 109.7(3)
O7 C57 C59 107.7(3)
O6 C57 C59 109.2(3)
C58 C57 C59 112.8(3)
C57 C58 H58A 109.5
C57 C58 H58B 109.5
H58A C58 H58B 109.5
C57 C58 H58C 109.5
H58A C58 H58C 109.5
H58B C58 H58C 109.5
C57 C59 H59A 109.5
C57 C59 H59B 109.5
H59A C59 H59B 109.5
C57 C59 H59C 109.5
H59A C59 H59C 109.5
H59B C59 H59C 109.5
O8 C60 O9 105.8(2)
O8 C60 C61 109.8(3)
O9 C60 C61 109.1(3)
O8 C60 C62 108.1(3)
O9 C60 C62 110.2(3)
C61 C60 C62 113.5(3)
C60 C61 H61A 109.5
C60 C61 H61B 109.5
H61A C61 H61B 109.5
C60 C61 H61C 109.5
H61A C61 H61C 109.5
H61B C61 H61C 109.5
C60 C62 H62A 109.5
C60 C62 H62B 109.5
H62A C62 H62B 109.5
C60 C62 H62C 109.5
H62A C62 H62C 109.5
H62B C62 H62C 109.5
C5 N1 C1 119.1(3)
C32 N2 C28 120.8(3)
C33 N3 N4 110.6(2)
C33 N3 C49 130.1(3)
N4 N3 C49 119.3(2)
N5 N4 N3 107.1(2)
N4 N5 C34 109.1(2)
C9 O1 C12 118.0(3)
C19 O2 C18 117.7(3)
C50 O4 C51 115.7(2)
C53 O5 C54 110.6(2)
C55 O6 C57 108.6(2)
C57 O7 C56 106.3(2)
C53 O8 C60 109.1(2)
C52 O9 C60 108.7(2)

loop_
_geom_bond_atom_site_label_1
_geom_bond_atom_site_label_2
_geom_bond_distance
C1 N1 1.349(4)
C1 C2 1.389(5)
C1 C32 1.496(5)
C2 C3 1.376(6)
C2 H2 0.95
C3 C4 1.374(5)
C3 H3 0.95
C4 C5 1.403(5)
C4 H4 0.95
C5 N1 1.340(4)
C5 C6 1.493(5)
C6 C11 1.387(5)
C6 C7 1.389(5)
C7 C8 1.373(5)
C7 H7 0.95
C8 C9 1.389(5)
C8 H8 0.95
C9 O1 1.370(4)
C9 C10 1.381(5)
C10 C11 1.387(5)
C10 H10 0.95
C11 H11 0.95
C12 O1 1.437(4)
C12 C13 1.511(5)
C12 H12A 0.99
C12 H12B 0.99
C13 C14 1.510(5)
C13 H13A 0.99
C13 H13B 0.99
C14 C15 1.519(5)
C14 H14A 0.99
C14 H14B 0.99
C15 C16 1.505(5)
C15 H15A 0.99
C15 H15B 0.99
C16 C17 1.446(6)
C16 H16A 0.99
C16 H16B 0.99
C17 C18 1.553(6)
C17 H17A 0.99
C17 H17B 0.99
C18 O2 1.391(5)
C18 H18A 0.99
C18 H18B 0.99
C19 O2 1.357(4)
C19 C24 1.384(5)
C19 C20 1.401(5)
C20 C21 1.382(6)
C20 H20 0.95
C21 C22 1.371(5)
C21 H21 0.95
C22 C23 1.372(5)
C22 C25 1.529(6)
C23 C24 1.389(5)
C23 H23 0.95
C24 H24 0.95
C25 C26A 1.5004(11)
C25 H25A 0.99
C25 H25B 0.99
C26A C27 1.4997(11)
C26A H26A 0.99
C26A H26B 0.99
C26B C27 1.258(9)
C26B C28 1.673(13)
C26B H26C 0.99
C26B H26D 0.99
C27 C28 1.5031(10)
C27 H27A 0.99
C27 H27B 0.99
C28 C29 1.388(6)
C28 N2 1.390(6)
C29 C30 1.351(6)
C29 H29 0.95
C30 C31 1.375(6)
C30 H30 0.95
C31 C32 1.397(5)
C31 H31 0.95
C32 N2 1.327(5)
C33 N3 1.351(4)
C33 C34 1.364(4)
C33 H33 0.95
C34 N5 1.373(4)
C34 C35 1.466(4)
C35 C36 1.391(5)
C35 C40 1.395(4)
C36 C37 1.391(4)
C36 H36 0.95
C37 C38 1.391(5)
C37 C45 1.539(5)
C38 C39 1.409(5)
C38 H38 0.95
C39 C40 1.387(4)
C39 C41 1.533(5)
C40 H40 0.95
C41 C42 1.516(6)
C41 C43 1.529(5)
C41 C44 1.546(6)
C42 H42A 0.98
C42 H42B 0.98
C42 H42C 0.98
C43 H43A 0.98
C43 H43B 0.98
C43 H43C 0.98
C44 H44A 0.98
C44 H44B 0.98
C44 H44C 0.98
C45 C46 1.520(6)
C45 C48 1.526(5)
C45 C47 1.541(5)
C46 H46A 0.98
C46 H46B 0.98
C46 H46C 0.98
C47 H47A 0.98
C47 H47B 0.98
C47 H47C 0.98
C48 H48A 0.98
C48 H48B 0.98
C48 H48C 0.98
C49 N3 1.452(4)
C49 C50 1.502(5)
C49 H49A 0.99
C49 H49B 0.99
C50 O3 1.196(4)
C50 O4 1.353(4)
C51 O4 1.455(4)
C51 C54 1.525(4)
C51 C52 1.527(5)
C51 H51 1.0
C52 O9 1.428(4)
C52 C53 1.515(4)
C52 H52 1.0
C53 O8 1.399(4)
C53 O5 1.424(4)
C53 H53 1.0
C54 O5 1.434(4)
C54 C55 1.496(5)
C54 H54 1.0
C55 O6 1.438(4)
C55 C56 1.519(5)
C55 H55 1.0
C56 O7 1.425(4)
C56 H56A 0.99
C56 H56B 0.99
C57 O7 1.419(4)
C57 O6 1.445(4)
C57 C58 1.498(5)
C57 C59 1.510(5)
C58 H58A 0.98
C58 H58B 0.98
C58 H58C 0.98
C59 H59A 0.98
C59 H59B 0.98
C59 H59C 0.98
C60 O8 1.437(4)
C60 O9 1.440(4)
C60 C61 1.496(4)
C60 C62 1.499(5)
C61 H61A 0.98
C61 H61B 0.98
C61 H61C 0.98
C62 H62A 0.98
C62 H62B 0.98
C62 H62C 0.98
N3 N4 1.354(4)
N4 N5 1.309(3)

loop_
_geom_torsion_atom_site_label_1
_geom_torsion_atom_site_label_2
_geom_torsion_atom_site_label_3
_geom_torsion_atom_site_label_4
_geom_torsion
N1 C1 C2 C3 1.1(5)
C32 C1 C2 C3 179.2(3)
C1 C2 C3 C4 -0.9(5)
C2 C3 C4 C5 0.1(5)
C3 C4 C5 N1 0.5(5)
C3 C4 C5 C6 -178.7(3)
N1 C5 C6 C11 -25.8(4)
C4 C5 C6 C11 153.4(3)
N1 C5 C6 C7 155.3(3)
C4 C5 C6 C7 -25.5(5)
C11 C6 C7 C8 0.2(5)
C5 C6 C7 C8 179.2(3)
C6 C7 C8 C9 -0.2(5)
C7 C8 C9 O1 -176.9(3)
C7 C8 C9 C10 0.4(5)
O1 C9 C10 C11 176.5(3)
C8 C9 C10 C11 -0.7(5)
C9 C10 C11 C6 0.7(5)
C7 C6 C11 C10 -0.5(5)
C5 C6 C11 C10 -179.5(3)
O1 C12 C13 C14 -172.4(3)
C12 C13 C14 C15 -178.3(3)
C13 C14 C15 C16 -179.4(3)
C14 C15 C16 C17 59.9(5)
C15 C16 C17 C18 63.7(5)
C16 C17 C18 O2 -167.6(4)
O2 C19 C20 C21 179.0(3)
C24 C19 C20 C21 0.0(5)
C19 C20 C21 C22 -1.0(6)
C20 C21 C22 C23 1.3(6)
C20 C21 C22 C25 -179.6(4)
C21 C22 C23 C24 -0.5(6)
C25 C22 C23 C24 -179.7(3)
O2 C19 C24 C23 -178.2(3)
C20 C19 C24 C23 0.7(5)
C22 C23 C24 C19 -0.5(5)
C21 C22 C25 C26A 119.6(5)
C23 C22 C25 C26A -61.2(6)
C22 C25 C26A C27 -79.8(6)
C28 C26B C27 C26A 142.4(7)
C25 C26A C27 C26B 139.7(9)
C25 C26A C27 C28 178.0(5)
C26B C27 C28 C29 107.3(7)
C26A C27 C28 C29 81.2(7)
C26B C27 C28 N2 -81.7(8)
C26A C27 C28 N2 -107.8(7)
C26A C27 C28 C26B -26.1(5)
C27 C26B C28 C29 -100.1(7)
C27 C26B C28 N2 120.3(6)
N2 C28 C29 C30 -2.8(9)
C27 C28 C29 C30 168.6(5)
C26B C28 C29 C30 -138.0(6)
C28 C29 C30 C31 1.9(7)
C29 C30 C31 C32 -1.0(6)
C30 C31 C32 N2 1.0(6)
C30 C31 C32 C1 -177.4(3)
N1 C1 C32 N2 2.7(5)
C2 C1 C32 N2 -175.4(4)
N1 C1 C32 C31 -178.9(3)
C2 C1 C32 C31 3.0(5)
N3 C33 C34 N5 -0.3(4)
N3 C33 C34 C35 175.9(3)
C33 C34 C35 C36 20.5(6)
N5 C34 C35 C36 -163.8(3)
C33 C34 C35 C40 -157.3(3)
N5 C34 C35 C40 18.4(5)
C40 C35 C36 C37 0.5(5)
C34 C35 C36 C37 -177.3(3)
C35 C36 C37 C38 0.4(5)
C35 C36 C37 C45 178.9(3)
C36 C37 C38 C39 -0.7(5)
C45 C37 C38 C39 -179.3(4)
C37 C38 C39 C40 0.2(5)
C37 C38 C39 C41 178.0(3)
C38 C39 C40 C35 0.7(5)
C41 C39 C40 C35 -177.0(3)
C36 C35 C40 C39 -1.1(5)
C34 C35 C40 C39 176.8(3)
C40 C39 C41 C42 -6.1(5)
C38 C39 C41 C42 176.2(3)
C40 C39 C41 C43 -126.9(4)
C38 C39 C41 C43 55.4(5)
C40 C39 C41 C44 114.5(4)
C38 C39 C41 C44 -63.2(4)
C36 C37 C45 C46 -62.2(4)
C38 C37 C45 C46 116.2(4)
C36 C37 C45 C48 177.2(3)
C38 C37 C45 C48 -4.3(6)
C36 C37 C45 C47 57.7(5)
C38 C37 C45 C47 -123.9(4)
N3 C49 C50 O3 20.8(4)
N3 C49 C50 O4 -162.5(3)
O4 C51 C52 O9 172.2(2)
C54 C51 C52 O9 -74.7(3)
O4 C51 C52 C53 -79.7(3)
C54 C51 C52 C53 33.4(3)
O9 C52 C53 O8 -30.1(3)
C51 C52 C53 O8 -141.6(2)
O9 C52 C53 O5 89.4(3)
C51 C52 C53 O5 -22.1(3)
O4 C51 C54 O5 80.2(3)
C52 C51 C54 O5 -33.5(3)
O4 C51 C54 C55 -38.7(4)
C52 C51 C54 C55 -152.4(3)
O5 C54 C55 O6 171.3(2)
C51 C54 C55 O6 -70.5(3)
O5 C54 C55 C56 56.3(3)
C51 C54 C55 C56 174.5(3)
O6 C55 C56 O7 29.6(3)
C54 C55 C56 O7 148.3(3)
C4 C5 N1 C1 -0.3(5)
C6 C5 N1 C1 178.9(3)
C2 C1 N1 C5 -0.5(5)
C32 C1 N1 C5 -178.6(3)
C31 C32 N2 C28 -2.0(7)
C1 C32 N2 C28 176.4(5)
C29 C28 N2 C32 2.9(9)
C27 C28 N2 C32 -168.0(5)
C26B C28 N2 C32 143.5(5)
C34 C33 N3 N4 0.6(4)
C34 C33 N3 C49 -177.3(3)
C50 C49 N3 C33 -58.7(4)
C50 C49 N3 N4 123.5(3)
C33 N3 N4 N5 -0.7(4)
C49 N3 N4 N5 177.4(3)
N3 N4 N5 C34 0.5(3)
C33 C34 N5 N4 -0.2(4)
C35 C34 N5 N4 -176.7(3)
C10 C9 O1 C12 20.2(5)
C8 C9 O1 C12 -162.6(3)
C13 C12 O1 C9 76.0(4)
C24 C19 O2 C18 7.9(5)
C20 C19 O2 C18 -171.1(3)
C17 C18 O2 C19 168.6(3)
O3 C50 O4 C51 0.6(4)
C49 C50 O4 C51 -176.2(3)
C54 C51 O4 C50 173.2(2)
C52 C51 O4 C50 -78.2(3)
O8 C53 O5 C54 114.7(3)
C52 C53 O5 C54 0.6(3)
C55 C54 O5 C53 147.6(2)
C51 C54 O5 C53 21.3(3)
C54 C55 O6 C57 -132.9(3)
C56 C55 O6 C57 -12.0(3)
O7 C57 O6 C55 -10.2(3)
C58 C57 O6 C55 110.1(3)
C59 C57 O6 C55 -125.8(3)
O6 C57 O7 C56 30.1(3)
C58 C57 O7 C56 -89.0(3)
C59 C57 O7 C56 146.7(3)
C55 C56 O7 C57 -37.0(3)
O5 C53 O8 C60 -91.2(3)
C52 C53 O8 C60 23.9(3)
O9 C60 O8 C53 -8.3(3)
C61 C60 O8 C53 109.3(3)
C62 C60 O8 C53 -126.3(3)
C53 C52 O9 C60 25.6(3)
C51 C52 O9 C60 134.9(2)
O8 C60 O9 C52 -12.0(3)
C61 C60 O9 C52 -130.1(3)
C62 C60 O9 C52 104.6(3)
